data_2208798
loop_
_publ_author_name
'Silva, Luiz Everson da'
'Joussef, Antonio Carlos'
'Foro, Sabine'
'Schmidt, Boris'

_publ_section_title
;Bis[4-<i>n</i>-propyl-<i>N</i>-(8-quinolyl)benzenesulfonamidato-\k^2^<i>N</i>,<i>N</i>']zinc(II)
 dimethylformamide solvate
;
_journal_coeditor_code BT2028
_journal_issue 5
_journal_name_full 'Acta Crystallographica Section E'
_journal_page_first m999
_journal_page_last m1001
_journal_paper_doi 10.1107/S1600536806012414
_journal_volume 62
_journal_year 2006
_chemical_formula_iupac '[Zn (C18 H17 N2 O2 S)2], C3 H7 N O'
_chemical_formula_moiety 'C36 H34 N4 O4 S2 Zn, C3 H7 N O'
_chemical_formula_sum 'C39 H41 N5 O5 S2 Zn'
_chemical_formula_weight 789.26
_chemical_name_systematic
;
Bis[4-n-propyl-N-(8-quinolyl)benzenesulfonamidato-k^2^N,N']zinc(II)
dimethylformamide solvate
;
_space_group_IT_number 14
_symmetry_cell_setting monoclinic
_symmetry_space_group_name_Hall '-P 2yn'
_symmetry_space_group_name_H-M 'P 1 21/n 1'
_atom_sites_solution_hydrogens geom
_atom_sites_solution_primary direct
_atom_sites_solution_secondary difmap
_audit_creation_method SHELXL-97
_cell_angle_alpha 90.00
_cell_angle_beta 115.300(10)
_cell_angle_gamma 90.00
_cell_formula_units_Z 4
_cell_length_a 15.385(2)
_cell_length_b 16.928(2)
_cell_length_c 16.170(2)
_cell_measurement_reflns_used 25
_cell_measurement_temperature 299(2)
_cell_measurement_theta_max 18.46
_cell_measurement_theta_min 4.11
_cell_volume 3807.3(9)
_computing_cell_refinement
;
CAD-4/PC Software
;
_computing_data_collection
;
CAD-4/PC Software (Nonius, 1996)
;
_computing_data_reduction 'REDU4 (Stoe & Cie, 1987)'
_computing_molecular_graphics 'PLATON (Spek, 2003)'
_computing_publication_material SHELXL97
_computing_structure_refinement 'SHELXL97 (Sheldrick, 1997)'
_computing_structure_solution 'SHELXS97 (Sheldrick, 1997)'
_diffrn_ambient_temperature 299(2)
_diffrn_measured_fraction_theta_full 0.999
_diffrn_measured_fraction_theta_max 0.999
_diffrn_measurement_device_type 'Nonius CAD-4'
_diffrn_measurement_method \w/2\q
_diffrn_radiation_monochromator graphite
_diffrn_radiation_source 'fine-focus sealed tube'
_diffrn_radiation_type CuK\a
_diffrn_radiation_wavelength 1.54180
_diffrn_reflns_av_R_equivalents 0.0241
_diffrn_reflns_av_sigmaI/netI 0.0240
_diffrn_reflns_limit_h_max 16
_diffrn_reflns_limit_h_min -18
_diffrn_reflns_limit_k_max 6
_diffrn_reflns_limit_k_min -20
_diffrn_reflns_limit_l_max 19
_diffrn_reflns_limit_l_min 0
_diffrn_reflns_number 9944
_diffrn_reflns_theta_full 67.00
_diffrn_reflns_theta_max 67.00
_diffrn_reflns_theta_min 3.32
_diffrn_standards_decay_% 0.5
_diffrn_standards_interval_time 120
_diffrn_standards_number 3
_exptl_absorpt_coefficient_mu 2.327
_exptl_absorpt_correction_T_max 0.5921
_exptl_absorpt_correction_T_min 0.4743
_exptl_absorpt_correction_type psi-scan
_exptl_absorpt_process_details '(North <i>et al.</i>,  1968)'
_exptl_crystal_colour green
_exptl_crystal_density_diffrn 1.377
_exptl_crystal_density_method 'not measured'
_exptl_crystal_description prism
_exptl_crystal_F_000 1648
_exptl_crystal_size_max 0.65
_exptl_crystal_size_mid 0.35
_exptl_crystal_size_min 0.30
_refine_diff_density_max 0.306
_refine_diff_density_min -0.484
_refine_ls_extinction_coef 0.00120(9)
_refine_ls_extinction_expression Fc^*^=kFc[1+0.001xFc^2^\l^3^/sin(2\q)]^-1/4^
_refine_ls_extinction_method SHELXL97
_refine_ls_goodness_of_fit_ref 1.051
_refine_ls_hydrogen_treatment constr
_refine_ls_matrix_type full
_refine_ls_number_parameters 498
_refine_ls_number_reflns 6784
_refine_ls_number_restraints 4
_refine_ls_restrained_S_all 1.051
_refine_ls_R_factor_all 0.0477
_refine_ls_R_factor_gt 0.0399
_refine_ls_shift/su_max 0.001
_refine_ls_shift/su_mean 0.000
_refine_ls_structure_factor_coef Fsqd
_refine_ls_weighting_details 'calc w=1/[\s^2^(Fo^2^)+(0.0638P)^2^+1.3631P] where P=(Fo^2^+2Fc^2^)/3'
_refine_ls_weighting_scheme calc
_refine_ls_wR_factor_gt 0.1109
_refine_ls_wR_factor_ref 0.1162
_reflns_number_gt 5817
_reflns_number_total 6784
_reflns_threshold_expression I>2\s(I)
_cod_data_source_file bt2028.cif
_cod_data_source_block I
_cod_original_cell_volume 3807.3(8)
_cod_original_sg_symbol_H-M 'P 21/n'
_cod_database_code 2208798
_cod_database_fobs_code 2208798

loop_
_symmetry_equiv_pos_as_xyz
'x, y, z'
'-x+1/2, y+1/2, -z+1/2'
'-x, -y, -z'
'x-1/2, -y-1/2, z-1/2'

loop_
_atom_site_type_symbol
_atom_site_label
_atom_site_fract_x
_atom_site_fract_y
_atom_site_fract_z
_atom_site_U_iso_or_equiv
_atom_site_adp_type
_atom_site_calc_flag
_atom_site_refinement_flags
_atom_site_occupancy
_atom_site_disorder_assembly
_atom_site_disorder_group
Zn Zn1 0.29231(2) 0.46809(2) 0.228831(19) 0.05445(13) Uani d . 1 . .
S S1 0.29473(5) 0.64739(4) 0.18201(4) 0.0690(2) Uani d . 1 . .
S S2 0.41590(5) 0.38757(5) 0.14429(4) 0.06339(18) Uani d . 1 . .
O O1 0.2604(2) 0.71667(13) 0.21046(15) 0.0973(8) Uani d . 1 . .
O O2 0.39349(15) 0.62404(16) 0.23451(13) 0.0973(8) Uani d . 1 . .
O O3 0.32637(16) 0.41238(14) 0.07104(12) 0.0823(6) Uani d . 1 . .
O O4 0.50245(16) 0.41918(14) 0.14496(16) 0.0870(6) Uani d . 1 . .
N N1 0.23328(14) 0.57107(12) 0.17942(13) 0.0560(5) Uani d . 1 . .
N N2 0.15225(13) 0.43340(11) 0.17865(12) 0.0488(4) Uani d . 1 . .
N N3 0.40298(14) 0.40763(14) 0.23483(13) 0.0599(5) Uani d . 1 . .
N N4 0.35530(13) 0.44595(12) 0.36783(12) 0.0506(4) Uani d . 1 . .
C C1 0.13170(16) 0.57049(14) 0.14020(14) 0.0495(5) Uani d . 1 . .
C C2 0.0696(2) 0.63283(16) 0.10374(18) 0.0656(7) Uani d . 1 . .
H H2 0.0938 0.6830 0.1030 0.079 Uiso calc R 1 . .
C C3 -0.0310(2) 0.62101(18) 0.06741(19) 0.0711(7) Uani d . 1 . .
H H3 -0.0715 0.6639 0.0421 0.085 Uiso calc R 1 . .
C C4 -0.07032(19) 0.55042(17) 0.06795(18) 0.0639(7) Uani d . 1 . .
H H4 -0.1368 0.5448 0.0435 0.077 Uiso calc R 1 . .
C C5 -0.01004(16) 0.48502(15) 0.10579(15) 0.0517(5) Uani d . 1 . .
C C6 -0.04390(18) 0.40954(17) 0.11196(18) 0.0649(7) Uani d . 1 . .
H H6 -0.1097 0.4007 0.0899 0.078 Uiso calc R 1 . .
C C7 0.0184(2) 0.34944(18) 0.1498(2) 0.0735(8) Uani d . 1 . .
H H7 -0.0041 0.2992 0.1537 0.088 Uiso calc R 1 . .
C C8 0.11692(18) 0.36353(16) 0.18299(18) 0.0639(6) Uani d . 1 . .
H H8 0.1593 0.3219 0.2092 0.077 Uiso calc R 1 . .
C C9 0.09121(15) 0.49515(13) 0.14129(13) 0.0446(4) Uani d . 1 . .
C C10 0.28055(17) 0.66509(15) 0.06919(16) 0.0574(6) Uani d . 1 A .
C C11 0.2349(2) 0.73283(16) 0.0225(2) 0.0716(7) Uani d . 1 . .
H H11 0.2105 0.7696 0.0498 0.086 Uiso calc R 1 . .
C C12 0.2263(2) 0.74467(18) -0.0650(2) 0.0777(8) Uani d . 1 A .
H H12 0.1955 0.7900 -0.0965 0.093 Uiso calc R 1 . .
C C13 0.2618(2) 0.69166(19) -0.10726(18) 0.0702(8) Uani d D 1 . .
C C14 0.3078(2) 0.6249(2) -0.0595(2) 0.0717(7) Uani d . 1 A .
H H14 0.3331 0.5886 -0.0865 0.086 Uiso calc R 1 . .
C C15 0.31663(18) 0.61137(18) 0.02806(18) 0.0651(7) Uani d . 1 . .
H H15 0.3470 0.5659 0.0592 0.078 Uiso calc R 1 A .
C C16A 0.2585(6) 0.6983(7) -0.2034(4) 0.078(2) Uani d PD 0.705(17) A 1
H H16A 0.2686 0.7529 -0.2151 0.094 Uiso calc PR 0.705(17) A 1
H H16B 0.3103 0.6671 -0.2058 0.094 Uiso calc PR 0.705(17) A 1
C C17A 0.1654(7) 0.6706(8) -0.2760(4) 0.120(4) Uani d PD 0.705(17) A 1
H H17A 0.1137 0.7031 -0.2756 0.144 Uiso calc PR 0.705(17) A 1
H H17B 0.1539 0.6166 -0.2633 0.144 Uiso calc PR 0.705(17) A 1
C C18A 0.1652(11) 0.6747(9) -0.3716(6) 0.137(6) Uani d PD 0.705(17) A 1
H H18A 0.1039 0.6575 -0.4171 0.205 Uiso calc PR 0.705(17) A 1
H H18B 0.2148 0.6410 -0.3729 0.205 Uiso calc PR 0.705(17) A 1
H H18C 0.1768 0.7281 -0.3842 0.205 Uiso calc PR 0.705(17) A 1
C C16B 0.2253(15) 0.7172(10) -0.2076(9) 0.065(4) Uani d PD 0.295(17) A 2
H H16C 0.1609 0.7388 -0.2291 0.078 Uiso calc PR 0.295(17) A 2
H H16D 0.2670 0.7577 -0.2132 0.078 Uiso calc PR 0.295(17) A 2
C C17B 0.2245(18) 0.6458(8) -0.2645(9) 0.087(5) Uani d PD 0.295(17) A 2
H H17C 0.1819 0.6058 -0.2594 0.105 Uiso calc PR 0.295(17) A 2
H H17D 0.2887 0.6235 -0.2417 0.105 Uiso calc PR 0.295(17) A 2
C C18B 0.190(3) 0.669(3) -0.3661(14) 0.165(17) Uani d PD 0.295(17) A 2
H H18D 0.1597 0.6250 -0.4045 0.248 Uiso calc PR 0.295(17) A 2
H H18E 0.2445 0.6858 -0.3766 0.248 Uiso calc PR 0.295(17) A 2
H H18F 0.1452 0.7123 -0.3803 0.248 Uiso calc PR 0.295(17) A 2
C C19 0.47013(16) 0.38714(15) 0.32365(15) 0.0548(5) Uani d . 1 . .
C C20 0.55775(18) 0.35077(18) 0.34952(19) 0.0691(7) Uani d . 1 . .
H H20 0.5801 0.3387 0.3059 0.083 Uiso calc R 1 . .
C C21 0.61404(19) 0.33162(19) 0.4425(2) 0.0748(8) Uani d . 1 . .
H H21 0.6736 0.3078 0.4588 0.090 Uiso calc R 1 . .
C C22 0.58473(19) 0.34656(17) 0.50807(18) 0.0693(7) Uani d . 1 . .
H H22 0.6227 0.3316 0.5682 0.083 Uiso calc R 1 . .
C C23 0.49597(17) 0.38508(15) 0.48556(15) 0.0560(6) Uani d . 1 . .
C C24 0.4600(2) 0.40537(16) 0.54954(16) 0.0642(7) Uani d . 1 . .
H H24 0.4945 0.3917 0.6107 0.077 Uiso calc R 1 . .
C C25 0.3754(2) 0.44471(18) 0.52260(17) 0.0665(7) Uani d . 1 . .
H H25 0.3515 0.4581 0.5647 0.080 Uiso calc R 1 . .
C C26 0.32485(18) 0.46470(16) 0.43030(16) 0.0596(6) Uani d . 1 . .
H H26 0.2674 0.4924 0.4121 0.071 Uiso calc R 1 . .
C C27 0.43970(15) 0.40610(14) 0.39312(14) 0.0491(5) Uani d . 1 . .
C C28 0.42453(17) 0.28409(17) 0.14068(15) 0.0598(6) Uani d . 1 . .
C C29 0.4948(2) 0.2497(2) 0.1199(2) 0.0731(8) Uani d . 1 . .
H H29 0.5357 0.2812 0.1050 0.088 Uiso calc R 1 . .
C C30 0.5035(2) 0.1688(2) 0.1216(2) 0.0851(9) Uani d . 1 . .
H H30 0.5509 0.1459 0.1081 0.102 Uiso calc R 1 . .
C C31 0.4424(2) 0.1201(2) 0.1431(2) 0.0824(9) Uani d . 1 . .
C C32 0.3711(2) 0.1563(2) 0.1600(2) 0.0833(9) Uani d . 1 . .
H H32 0.3278 0.1251 0.1718 0.100 Uiso calc R 1 . .
C C33 0.3625(2) 0.2364(2) 0.1599(2) 0.0736(8) Uani d . 1 . .
H H33 0.3146 0.2591 0.1729 0.088 Uiso calc R 1 . .
C C34 0.4525(3) 0.0309(3) 0.1465(3) 0.1085(13) Uani d . 1 . .
H H34A 0.5202 0.0172 0.1726 0.130 Uiso calc R 1 . .
H H34B 0.4255 0.0096 0.1861 0.130 Uiso calc R 1 . .
C C35 0.4030(3) -0.0060(2) 0.0539(2) 0.0927(10) Uani d . 1 . .
H H35A 0.4355 0.0094 0.0165 0.111 Uiso calc R 1 . .
H H35B 0.3372 0.0128 0.0243 0.111 Uiso calc R 1 . .
C C36 0.4035(4) -0.0962(3) 0.0618(4) 0.1264(16) Uani d . 1 . .
H H36A 0.4685 -0.1151 0.0852 0.190 Uiso calc R 1 . .
H H36B 0.3666 -0.1187 0.0025 0.190 Uiso calc R 1 . .
H H36C 0.3759 -0.1112 0.1026 0.190 Uiso calc R 1 . .
O O5 0.7604(3) 0.0548(3) 0.1687(2) 0.1689(16) Uani d . 1 . .
N N5 0.8337(2) 0.08183(18) 0.31744(17) 0.0844(7) Uani d . 1 . .
C C37 0.8345(4) 0.0642(3) 0.2403(3) 0.1224(15) Uani d . 1 . .
H H37A 0.8936 0.0582 0.2381 0.147 Uiso calc R 1 . .
C C38 0.9208(3) 0.0947(3) 0.3995(3) 0.1243(16) Uani d . 1 . .
H H38A 0.9328 0.0498 0.4392 0.187 Uiso calc R 1 . .
H H38B 0.9138 0.1411 0.4302 0.187 Uiso calc R 1 . .
H H38C 0.9738 0.1016 0.3837 0.187 Uiso calc R 1 . .
C C39 0.7458(3) 0.0868(3) 0.3279(3) 0.1187(14) Uani d . 1 . .
H H39A 0.6960 0.1080 0.2730 0.178 Uiso calc R 1 . .
H H39B 0.7550 0.1207 0.3785 0.178 Uiso calc R 1 . .
H H39C 0.7276 0.0351 0.3391 0.178 Uiso calc R 1 . .

loop_
_atom_site_aniso_label
_atom_site_aniso_U_11
_atom_site_aniso_U_22
_atom_site_aniso_U_33
_atom_site_aniso_U_12
_atom_site_aniso_U_13
_atom_site_aniso_U_23
Zn1 0.04281(18) 0.0773(2) 0.03420(17) -0.00153(14) 0.00784(12) 0.00671(13)
S1 0.0782(4) 0.0783(4) 0.0392(3) -0.0360(3) 0.0143(3) -0.0084(3)
S2 0.0622(4) 0.0874(5) 0.0434(3) -0.0017(3) 0.0253(3) 0.0057(3)
O1 0.152(2) 0.0767(14) 0.0749(13) -0.0520(14) 0.0600(15) -0.0368(11)
O2 0.0711(12) 0.140(2) 0.0494(11) -0.0472(13) -0.0041(9) 0.0134(12)
O3 0.0853(13) 0.1138(16) 0.0391(9) 0.0187(12) 0.0185(9) 0.0136(10)
O4 0.0917(15) 0.0968(15) 0.0936(15) -0.0165(12) 0.0595(13) 0.0032(12)
N1 0.0578(11) 0.0622(12) 0.0407(9) -0.0136(9) 0.0140(8) 0.0008(8)
N2 0.0440(9) 0.0554(10) 0.0375(9) 0.0001(8) 0.0085(7) 0.0077(8)
N3 0.0476(10) 0.0909(15) 0.0353(9) 0.0025(10) 0.0120(8) 0.0027(9)
N4 0.0425(9) 0.0681(12) 0.0351(9) -0.0071(8) 0.0107(7) 0.0027(8)
C1 0.0559(12) 0.0534(12) 0.0346(10) -0.0040(10) 0.0150(9) -0.0037(9)
C2 0.0846(18) 0.0504(14) 0.0609(15) 0.0021(12) 0.0302(14) -0.0011(11)
C3 0.0717(17) 0.0729(18) 0.0632(16) 0.0260(14) 0.0236(14) 0.0044(13)
C4 0.0531(13) 0.0816(19) 0.0537(14) 0.0143(13) 0.0195(11) 0.0023(12)
C5 0.0460(11) 0.0670(15) 0.0381(11) 0.0008(10) 0.0142(9) -0.0009(10)
C6 0.0471(12) 0.0821(18) 0.0568(14) -0.0111(12) 0.0139(11) 0.0041(13)
C7 0.0661(16) 0.0663(17) 0.0764(18) -0.0183(13) 0.0192(14) 0.0121(14)
C8 0.0586(14) 0.0574(14) 0.0627(15) 0.0006(11) 0.0136(12) 0.0169(12)
C9 0.0468(11) 0.0519(12) 0.0300(9) 0.0006(9) 0.0114(8) 0.0010(8)
C10 0.0567(13) 0.0624(14) 0.0435(12) -0.0213(11) 0.0123(10) -0.0021(10)
C11 0.096(2) 0.0510(14) 0.0634(16) -0.0135(14) 0.0300(15) -0.0011(12)
C12 0.099(2) 0.0618(16) 0.0592(16) -0.0155(15) 0.0208(15) 0.0106(13)
C13 0.0701(16) 0.0832(19) 0.0481(13) -0.0303(14) 0.0164(12) 0.0049(13)
C14 0.0650(15) 0.092(2) 0.0614(16) -0.0062(14) 0.0300(13) 0.0025(15)
C15 0.0516(13) 0.0797(17) 0.0580(14) 0.0002(12) 0.0177(11) 0.0138(13)
C16A 0.072(5) 0.106(7) 0.053(3) -0.015(4) 0.023(3) 0.011(3)
C17A 0.082(5) 0.219(9) 0.051(3) -0.046(6) 0.019(3) -0.009(4)
C18A 0.142(9) 0.203(13) 0.056(5) -0.066(10) 0.033(5) -0.009(5)
C16B 0.067(10) 0.067(7) 0.065(7) 0.003(7) 0.034(7) 0.011(5)
C17B 0.098(13) 0.102(9) 0.060(7) -0.008(8) 0.033(8) -0.001(6)
C18B 0.14(2) 0.27(4) 0.049(11) 0.08(2) 0.005(10) -0.021(14)
C19 0.0433(11) 0.0705(15) 0.0408(11) -0.0070(10) 0.0086(9) -0.0001(10)
C20 0.0495(13) 0.0899(19) 0.0573(15) 0.0024(13) 0.0127(11) -0.0025(13)
C21 0.0465(13) 0.0843(19) 0.0699(18) 0.0049(13) 0.0024(12) 0.0034(15)
C22 0.0582(14) 0.0738(17) 0.0498(14) -0.0056(13) -0.0020(12) 0.0089(12)
C23 0.0527(12) 0.0612(13) 0.0365(11) -0.0155(11) 0.0022(9) 0.0021(10)
C24 0.0705(16) 0.0734(16) 0.0326(11) -0.0186(13) 0.0067(11) 0.0036(10)
C25 0.0730(17) 0.0857(18) 0.0378(12) -0.0153(14) 0.0207(11) -0.0013(12)
C26 0.0538(13) 0.0804(17) 0.0415(12) -0.0070(12) 0.0175(10) 0.0011(11)
C27 0.0419(11) 0.0585(13) 0.0359(10) -0.0124(9) 0.0061(8) 0.0024(9)
C28 0.0518(12) 0.0892(18) 0.0363(11) -0.0073(12) 0.0169(10) -0.0020(11)
C29 0.0591(15) 0.099(2) 0.0645(16) -0.0061(14) 0.0293(13) -0.0035(15)
C30 0.0686(18) 0.106(3) 0.075(2) 0.0061(17) 0.0257(16) -0.0104(18)
C31 0.085(2) 0.090(2) 0.0530(16) -0.0083(17) 0.0103(14) -0.0044(14)
C32 0.086(2) 0.096(2) 0.0700(19) -0.0216(18) 0.0353(16) -0.0089(16)
C33 0.0713(17) 0.094(2) 0.0643(16) -0.0143(15) 0.0371(14) -0.0092(15)
C34 0.110(3) 0.112(3) 0.073(2) -0.001(2) 0.009(2) -0.009(2)
C35 0.084(2) 0.125(3) 0.082(2) -0.015(2) 0.0473(19) -0.018(2)
C36 0.125(3) 0.109(3) 0.161(5) -0.021(3) 0.077(3) -0.045(3)
O5 0.178(4) 0.234(4) 0.0634(18) -0.006(3) 0.021(2) -0.006(2)
N5 0.0818(16) 0.110(2) 0.0564(14) 0.0126(15) 0.0252(12) 0.0040(13)
C37 0.147(4) 0.151(4) 0.066(2) 0.015(3) 0.042(3) 0.010(2)
C38 0.097(3) 0.164(4) 0.086(3) 0.018(3) 0.014(2) -0.025(3)
C39 0.102(3) 0.151(4) 0.109(3) 0.012(3) 0.051(3) 0.027(3)

loop_
_atom_type_symbol
_atom_type_description
_atom_type_scat_dispersion_real
_atom_type_scat_dispersion_imag
_atom_type_scat_source
C C 0.0181 0.0091 'International Tables Vol C Tables 4.2.6.8 and 6.1.1.4'
H H 0.0000 0.0000 'International Tables Vol C Tables 4.2.6.8 and 6.1.1.4'
N N 0.0311 0.0180 'International Tables Vol C Tables 4.2.6.8 and 6.1.1.4'
O O 0.0492 0.0322 'International Tables Vol C Tables 4.2.6.8 and 6.1.1.4'
S S 0.3331 0.5567 'International Tables Vol C Tables 4.2.6.8 and 6.1.1.4'
Zn Zn -1.5491 0.6778 'International Tables Vol C Tables 4.2.6.8 and 6.1.1.4'

loop_
_geom_angle_atom_site_label_1
_geom_angle_atom_site_label_2
_geom_angle_atom_site_label_3
_geom_angle
_geom_angle_publ_flag
N3 Zn1 N1 136.44(9) y
N3 Zn1 N2 128.30(9) y
N1 Zn1 N2 82.40(8) y
N3 Zn1 N4 81.79(8) y
N1 Zn1 N4 121.48(8) y
N2 Zn1 N4 107.79(7) y
O1 S1 O2 118.21(16) ?
O1 S1 N1 112.03(13) ?
O2 S1 N1 104.92(13) ?
O1 S1 C10 106.93(14) ?
O2 S1 C10 106.74(13) ?
N1 S1 C10 107.49(10) ?
O4 S2 O3 117.14(14) ?
O4 S2 N3 113.19(13) ?
O3 S2 N3 103.98(11) ?
O4 S2 C28 106.83(13) ?
O3 S2 C28 108.76(13) ?
N3 S2 C28 106.43(12) ?
C1 N1 S1 123.25(17) ?
C1 N1 Zn1 113.92(15) ?
S1 N1 Zn1 122.83(12) ?
C8 N2 C9 119.4(2) ?
C8 N2 Zn1 128.93(16) ?
C9 N2 Zn1 111.52(14) ?
C19 N3 S2 123.96(18) ?
C19 N3 Zn1 115.07(16) ?
S2 N3 Zn1 120.91(11) ?
C26 N4 C27 119.58(19) ?
C26 N4 Zn1 129.30(17) ?
C27 N4 Zn1 111.12(14) ?
C2 C1 N1 128.3(2) ?
C2 C1 C9 117.7(2) ?
N1 C1 C9 114.0(2) ?
C1 C2 C3 120.4(3) ?
C1 C2 H2 119.8 ?
C3 C2 H2 119.8 ?
C4 C3 C2 122.6(3) ?
C4 C3 H3 118.7 ?
C2 C3 H3 118.7 ?
C3 C4 C5 119.3(2) ?
C3 C4 H4 120.4 ?
C5 C4 H4 120.4 ?
C6 C5 C4 123.6(2) ?
C6 C5 C9 117.3(2) ?
C4 C5 C9 119.1(2) ?
C7 C6 C5 120.4(2) ?
C7 C6 H6 119.8 ?
C5 C6 H6 119.8 ?
C6 C7 C8 119.3(3) ?
C6 C7 H7 120.4 ?
C8 C7 H7 120.4 ?
N2 C8 C7 122.6(2) ?
N2 C8 H8 118.7 ?
C7 C8 H8 118.7 ?
N2 C9 C5 121.0(2) ?
N2 C9 C1 118.10(19) ?
C5 C9 C1 120.9(2) ?
C15 C10 C11 119.9(2) ?
C15 C10 S1 119.3(2) ?
C11 C10 S1 120.8(2) ?
C12 C11 C10 118.9(3) ?
C12 C11 H11 120.6 ?
C10 C11 H11 120.6 ?
C13 C12 C11 122.1(3) ?
C13 C12 H12 119.0 ?
C11 C12 H12 119.0 ?
C12 C13 C14 118.3(3) ?
C12 C13 C16B 107.3(6) ?
C14 C13 C16B 133.7(6) ?
C12 C13 C16A 127.3(5) ?
C14 C13 C16A 114.4(5) ?
C13 C14 C15 120.7(3) ?
C13 C14 H14 119.6 ?
C15 C14 H14 119.6 ?
C10 C15 C14 120.2(3) ?
C10 C15 H15 119.9 ?
C14 C15 H15 119.9 ?
C17A C16A C13 112.3(6) ?
C17A C16A H16A 109.1 ?
C13 C16A H16A 109.1 ?
C17A C16A H16B 109.1 ?
C13 C16A H16B 109.1 ?
H16A C16A H16B 107.9 ?
C16A C17A C18A 111.4(7) ?
C16A C17A H17A 109.4 ?
C18A C17A H17A 109.4 ?
C16A C17A H17B 109.4 ?
C18A C17A H17B 109.4 ?
H17A C17A H17B 108.0 ?
C17A C18A H18A 109.5 ?
C17A C18A H18B 109.5 ?
H18A C18A H18B 109.5 ?
C17A C18A H18C 109.5 ?
H18A C18A H18C 109.5 ?
H18B C18A H18C 109.5 ?
C17B C16B C13 108.8(11) ?
C17B C16B H16C 109.9 ?
C13 C16B H16C 109.9 ?
C17B C16B H16D 109.9 ?
C13 C16B H16D 109.9 ?
H16C C16B H16D 108.3 ?
C16B C17B C18B 110(2) ?
C16B C17B H17C 109.6 ?
C18B C17B H17C 109.6 ?
C16B C17B H17D 109.6 ?
C18B C17B H17D 109.6 ?
H17C C17B H17D 108.1 ?
C17B C18B H18D 109.5 ?
C17B C18B H18E 109.5 ?
H18D C18B H18E 109.5 ?
C17B C18B H18F 109.5 ?
H18D C18B H18F 109.5 ?
H18E C18B H18F 109.5 ?
C20 C19 N3 128.1(2) ?
C20 C19 C27 118.1(2) ?
N3 C19 C27 113.8(2) ?
C19 C20 C21 120.1(3) ?
C19 C20 H20 120.0 ?
C21 C20 H20 120.0 ?
C22 C21 C20 122.5(3) ?
C22 C21 H21 118.8 ?
C20 C21 H21 118.8 ?
C21 C22 C23 119.8(2) ?
C21 C22 H22 120.1 ?
C23 C22 H22 120.1 ?
C24 C23 C22 124.3(2) ?
C24 C23 C27 117.3(2) ?
C22 C23 C27 118.4(2) ?
C25 C24 C23 120.5(2) ?
C25 C24 H24 119.7 ?
C23 C24 H24 119.7 ?
C24 C25 C26 118.7(2) ?
C24 C25 H25 120.6 ?
C26 C25 H25 120.6 ?
N4 C26 C25 122.7(3) ?
N4 C26 H26 118.6 ?
C25 C26 H26 118.6 ?
N4 C27 C23 121.1(2) ?
N4 C27 C19 117.83(19) ?
C23 C27 C19 121.1(2) ?
C33 C28 C29 119.6(3) ?
C33 C28 S2 120.3(2) ?
C29 C28 S2 120.1(2) ?
C30 C29 C28 119.4(3) ?
C30 C29 H29 120.3 ?
C28 C29 H29 120.3 ?
C29 C30 C31 121.4(3) ?
C29 C30 H30 119.3 ?
C31 C30 H30 119.3 ?
C32 C31 C30 117.6(3) ?
C32 C31 C34 120.7(4) ?
C30 C31 C34 121.6(4) ?
C33 C32 C31 121.7(3) ?
C33 C32 H32 119.2 ?
C31 C32 H32 119.2 ?
C32 C33 C28 120.3(3) ?
C32 C33 H33 119.8 ?
C28 C33 H33 119.8 ?
C35 C34 C31 112.2(3) ?
C35 C34 H34A 109.2 ?
C31 C34 H34A 109.2 ?
C35 C34 H34B 109.2 ?
C31 C34 H34B 109.2 ?
H34A C34 H34B 107.9 ?
C34 C35 C36 110.5(4) ?
C34 C35 H35A 109.6 ?
C36 C35 H35A 109.6 ?
C34 C35 H35B 109.6 ?
C36 C35 H35B 109.6 ?
H35A C35 H35B 108.1 ?
C35 C36 H36A 109.5 ?
C35 C36 H36B 109.5 ?
H36A C36 H36B 109.5 ?
C35 C36 H36C 109.5 ?
H36A C36 H36C 109.5 ?
H36B C36 H36C 109.5 ?
C37 N5 C39 121.8(4) ?
C37 N5 C38 122.5(4) ?
C39 N5 C38 115.7(3) ?
O5 C37 N5 123.3(5) ?
O5 C37 H37A 118.3 ?
N5 C37 H37A 118.3 ?
N5 C38 H38A 109.5 ?
N5 C38 H38B 109.5 ?
H38A C38 H38B 109.5 ?
N5 C38 H38C 109.5 ?
H38A C38 H38C 109.5 ?
H38B C38 H38C 109.5 ?
N5 C39 H39A 109.5 ?
N5 C39 H39B 109.5 ?
H39A C39 H39B 109.5 ?
N5 C39 H39C 109.5 ?
H39A C39 H39C 109.5 ?
H39B C39 H39C 109.5 ?

loop_
_geom_bond_atom_site_label_1
_geom_bond_atom_site_label_2
_geom_bond_distance
_geom_bond_publ_flag
Zn1 N3 1.953(2) y
Zn1 N1 1.970(2) y
Zn1 N2 2.0377(19) y
Zn1 N4 2.0663(18) y
S1 O1 1.440(3) ?
S1 O2 1.443(2) ?
S1 N1 1.591(2) ?
S1 C10 1.768(2) ?
S2 O4 1.431(2) ?
S2 O3 1.443(2) ?
S2 N3 1.596(2) ?
S2 C28 1.760(3) ?
N1 C1 1.413(3) ?
N2 C8 1.316(3) ?
N2 C9 1.362(3) ?
N3 C19 1.408(3) ?
N4 C26 1.321(3) ?
N4 C27 1.362(3) ?
C1 C2 1.376(4) ?
C1 C9 1.423(3) ?
C2 C3 1.415(4) ?
C2 H2 0.9300 ?
C3 C4 1.341(4) ?
C3 H3 0.9300 ?
C4 C5 1.405(4) ?
C4 H4 0.9300 ?
C5 C6 1.399(4) ?
C5 C9 1.422(3) ?
C6 C7 1.352(4) ?
C6 H6 0.9300 ?
C7 C8 1.395(4) ?
C7 H7 0.9300 ?
C8 H8 0.9300 ?
C10 C15 1.376(4) ?
C10 C11 1.387(4) ?
C11 C12 1.379(4) ?
C11 H11 0.9300 ?
C12 C13 1.374(5) ?
C12 H12 0.9300 ?
C13 C14 1.382(4) ?
C13 C16B 1.535(13) ?
C13 C16A 1.538(6) ?
C14 C15 1.382(4) ?
C14 H14 0.9300 ?
C15 H15 0.9300 ?
C16A C17A 1.487(9) ?
C16A H16A 0.9700 ?
C16A H16B 0.9700 ?
C17A C18A 1.546(9) ?
C17A H17A 0.9700 ?
C17A H17B 0.9700 ?
C18A H18A 0.9600 ?
C18A H18B 0.9600 ?
C18A H18C 0.9600 ?
C16B C17B 1.517(16) ?
C16B H16C 0.9700 ?
C16B H16D 0.9700 ?
C17B C18B 1.548(16) ?
C17B H17C 0.9700 ?
C17B H17D 0.9700 ?
C18B H18D 0.9600 ?
C18B H18E 0.9600 ?
C18B H18F 0.9600 ?
C19 C20 1.375(4) ?
C19 C27 1.426(3) ?
C20 C21 1.415(4) ?
C20 H20 0.9300 ?
C21 C22 1.342(4) ?
C21 H21 0.9300 ?
C22 C23 1.413(4) ?
C22 H22 0.9300 ?
C23 C24 1.409(4) ?
C23 C27 1.416(3) ?
C24 C25 1.357(4) ?
C24 H24 0.9300 ?
C25 C26 1.398(3) ?
C25 H25 0.9300 ?
C26 H26 0.9300 ?
C28 C33 1.384(4) ?
C28 C29 1.390(4) ?
C29 C30 1.376(5) ?
C29 H29 0.9300 ?
C30 C31 1.401(5) ?
C30 H30 0.9300 ?
C31 C32 1.382(5) ?
C31 C34 1.518(5) ?
C32 C33 1.363(5) ?
C32 H32 0.9300 ?
C33 H33 0.9300 ?
C34 C35 1.496(5) ?
C34 H34A 0.9700 ?
C34 H34B 0.9700 ?
C35 C36 1.532(6) ?
C35 H35A 0.9700 ?
C35 H35B 0.9700 ?
C36 H36A 0.9600 ?
C36 H36B 0.9600 ?
C36 H36C 0.9600 ?
O5 C37 1.239(6) ?
N5 C37 1.288(5) ?
N5 C39 1.435(5) ?
N5 C38 1.444(5) ?
C37 H37A 0.9300 ?
C38 H38A 0.9600 ?
C38 H38B 0.9600 ?
C38 H38C 0.9600 ?
C39 H39A 0.9600 ?
C39 H39B 0.9600 ?
C39 H39C 0.9600 ?

loop_
_geom_hbond_atom_site_label_D
_geom_hbond_atom_site_label_H
_geom_hbond_atom_site_label_A
_geom_hbond_site_symmetry_A
_geom_hbond_distance_DH
_geom_hbond_distance_HA
_geom_hbond_distance_DA
_geom_hbond_angle_DHA
C8 H8 O1 2_545 0.93 2.24 3.151(3) 167
C24 H24 O2 3_666 0.93 2.37 3.286(3) 168

loop_
_geom_torsion_atom_site_label_1
_geom_torsion_atom_site_label_2
_geom_torsion_atom_site_label_3
_geom_torsion_atom_site_label_4
_geom_torsion
O1 S1 N1 C1 45.6(2)
O2 S1 N1 C1 175.04(19)
C10 S1 N1 C1 -71.6(2)
O1 S1 N1 Zn1 -135.56(15)
O2 S1 N1 Zn1 -6.10(17)
C10 S1 N1 Zn1 107.26(15)
N3 Zn1 N1 C1 142.27(15)
N2 Zn1 N1 C1 2.16(15)
N4 Zn1 N1 C1 -104.08(15)
N3 Zn1 N1 S1 -36.69(19)
N2 Zn1 N1 S1 -176.80(14)
N4 Zn1 N1 S1 76.96(15)
N3 Zn1 N2 C8 36.3(3)
N1 Zn1 N2 C8 -178.0(2)
N4 Zn1 N2 C8 -57.3(2)
N3 Zn1 N2 C9 -147.86(14)
N1 Zn1 N2 C9 -2.13(14)
N4 Zn1 N2 C9 118.57(15)
O4 S2 N3 C19 -57.4(3)
O3 S2 N3 C19 174.4(2)
C28 S2 N3 C19 59.6(2)
O4 S2 N3 Zn1 119.70(16)
O3 S2 N3 Zn1 -8.48(19)
C28 S2 N3 Zn1 -123.25(15)
N1 Zn1 N3 C19 122.42(17)
N2 Zn1 N3 C19 -111.69(18)
N4 Zn1 N3 C19 -5.46(18)
N1 Zn1 N3 S2 -55.0(2)
N2 Zn1 N3 S2 70.94(18)
N4 Zn1 N3 S2 177.16(16)
N3 Zn1 N4 C26 -177.0(2)
N1 Zn1 N4 C26 42.6(2)
N2 Zn1 N4 C26 -49.4(2)
N3 Zn1 N4 C27 2.83(15)
N1 Zn1 N4 C27 -137.55(15)
N2 Zn1 N4 C27 130.52(15)
S1 N1 C1 C2 -4.1(3)
Zn1 N1 C1 C2 176.9(2)
S1 N1 C1 C9 177.13(15)
Zn1 N1 C1 C9 -1.8(2)
N1 C1 C2 C3 -179.8(2)
C9 C1 C2 C3 -1.1(4)
C1 C2 C3 C4 1.2(4)
C2 C3 C4 C5 -0.1(4)
C3 C4 C5 C6 178.1(3)
C3 C4 C5 C9 -1.0(4)
C4 C5 C6 C7 -179.6(3)
C9 C5 C6 C7 -0.5(4)
C5 C6 C7 C8 0.2(4)
C9 N2 C8 C7 0.7(4)
Zn1 N2 C8 C7 176.2(2)
C6 C7 C8 N2 -0.3(5)
C8 N2 C9 C5 -0.9(3)
Zn1 N2 C9 C5 -177.17(15)
C8 N2 C9 C1 178.0(2)
Zn1 N2 C9 C1 1.8(2)
C6 C5 C9 N2 0.8(3)
C4 C5 C9 N2 179.9(2)
C6 C5 C9 C1 -178.1(2)
C4 C5 C9 C1 1.0(3)
C2 C1 C9 N2 -178.9(2)
N1 C1 C9 N2 0.0(3)
C2 C1 C9 C5 0.0(3)
N1 C1 C9 C5 178.92(18)
O1 S1 C10 C15 173.6(2)
O2 S1 C10 C15 46.2(2)
N1 S1 C10 C15 -66.0(2)
O1 S1 C10 C11 -5.5(2)
O2 S1 C10 C11 -132.9(2)
N1 S1 C10 C11 115.0(2)
C15 C10 C11 C12 0.3(4)
S1 C10 C11 C12 179.3(2)
C10 C11 C12 C13 -0.2(5)
C11 C12 C13 C14 -0.3(4)
C11 C12 C13 C16B 171.1(9)
C11 C12 C13 C16A -179.0(4)
C12 C13 C14 C15 0.9(4)
C16B C13 C14 C15 -167.8(12)
C16A C13 C14 C15 179.7(4)
C11 C10 C15 C14 0.3(4)
S1 C10 C15 C14 -178.8(2)
C13 C14 C15 C10 -0.8(4)
C12 C13 C16A C17A -83.3(13)
C14 C13 C16A C17A 98.0(12)
C16B C13 C16A C17A -57(2)
C13 C16A C17A C18A -177.8(9)
C12 C13 C16B C17B -155.8(16)
C14 C13 C16B C17B 14(3)
C16A C13 C16B C17B 46(2)
C13 C16B C17B C18B -178.7(19)
S2 N3 C19 C20 3.0(4)
Zn1 N3 C19 C20 -174.3(2)
S2 N3 C19 C27 -175.62(18)
Zn1 N3 C19 C27 7.1(3)
N3 C19 C20 C21 -177.2(3)
C27 C19 C20 C21 1.4(4)
C19 C20 C21 C22 1.0(5)
C20 C21 C22 C23 -2.1(5)
C21 C22 C23 C24 -178.2(3)
C21 C22 C23 C27 0.7(4)
C22 C23 C24 C25 177.8(3)
C27 C23 C24 C25 -1.1(4)
C23 C24 C25 C26 0.0(4)
C27 N4 C26 C25 -0.6(4)
Zn1 N4 C26 C25 179.26(19)
C24 C25 C26 N4 1.0(4)
C26 N4 C27 C23 -0.6(3)
Zn1 N4 C27 C23 179.47(17)
C26 N4 C27 C19 -179.9(2)
Zn1 N4 C27 C19 0.2(2)
C24 C23 C27 N4 1.5(3)
C22 C23 C27 N4 -177.5(2)
C24 C23 C27 C19 -179.3(2)
C22 C23 C27 C19 1.7(3)
C20 C19 C27 N4 176.5(2)
N3 C19 C27 N4 -4.7(3)
C20 C19 C27 C23 -2.7(4)
N3 C19 C27 C23 176.1(2)
O4 S2 C28 C33 165.4(2)
O3 S2 C28 C33 -67.2(2)
N3 S2 C28 C33 44.2(2)
O4 S2 C28 C29 -13.5(2)
O3 S2 C28 C29 113.8(2)
N3 S2 C28 C29 -134.7(2)
C33 C28 C29 C30 -2.0(4)
S2 C28 C29 C30 177.0(2)
C28 C29 C30 C31 0.5(5)
C29 C30 C31 C32 1.8(5)
C29 C30 C31 C34 -179.0(3)
C30 C31 C32 C33 -2.8(5)
C34 C31 C32 C33 178.0(3)
C31 C32 C33 C28 1.4(5)
C29 C28 C33 C32 1.1(4)
S2 C28 C33 C32 -177.9(2)
C32 C31 C34 C35 95.9(4)
C30 C31 C34 C35 -83.1(4)
C31 C34 C35 C36 -172.5(4)
C39 N5 C37 O5 4.4(8)
C38 N5 C37 O5 -178.2(5)
